data_7157371
loop_
_publ_author_name
'Galenko, Ekaterina E.'
'Shakirova, Firuza M.'
'Bodunov, Vladimir A.'
'Novikov, Mikhail S.'
'Khlebnikov, Alexander F.'

_publ_section_title
;
 1-(2H-Azirine-2-carbonyl)benzotriazoles: building blocks for the
 synthesis of pyrrole-containing heterocycles.
;
_journal_issue 12
_journal_name_full 'Organic &amp; biomolecular chemistry'
_journal_page_first 2283
_journal_page_last 2296
_journal_paper_doi 10.1039/d0ob00206b
_journal_volume 18
_journal_year 2020
_chemical_formula_moiety 'C20 H15 Br N4 O2'
_chemical_formula_sum 'C20 H15 Br N4 O2'
_chemical_formula_weight 423.27
_chemical_melting_point 482.5(5)
_chemical_name_common pyrrole
_chemical_name_systematic
1-(5-(1H-benzo[d][1,2,3]triazole-1-carbonyl)-4-(4-bromophenyl)-2-methyl-1H-pyrrol-3-yl)ethan-1-one
_space_group_crystal_system monoclinic
_space_group_IT_number 14
_space_group_name_Hall '-P 2yn'
_space_group_name_H-M_alt 'P 1 21/n 1'
_atom_sites_solution_hydrogens geom
_atom_sites_solution_primary dual
_audit_creation_date 2019-12-04
_audit_creation_method
;
Olex2 1.2
(compiled 2018.05.29 svn.r3508 for OlexSys, GUI svn.r5506)
;
_audit_update_record
;
2019-12-30 deposited with the CCDC.	2020-03-03 downloaded from the CCDC.
;
_cell_angle_alpha 90
_cell_angle_beta 99.8840(10)
_cell_angle_gamma 90
_cell_formula_units_Z 8
_cell_length_a 16.09300(10)
_cell_length_b 13.15410(10)
_cell_length_c 16.98630(10)
_cell_measurement_reflns_used 10691
_cell_measurement_temperature 100.01(10)
_cell_measurement_theta_max 75.9960
_cell_measurement_theta_min 5.7410
_cell_volume 3542.44(4)
_computing_molecular_graphics 'Olex2 (Dolomanov et al., 2009)'
_computing_publication_material 'Olex2 (Dolomanov et al., 2009)'
_computing_structure_refinement 'ShelXL (Sheldrick, 2015)'
_computing_structure_solution 'ShelXT (Sheldrick, 2015)'
_diffrn_ambient_temperature 100.01(10)
_diffrn_measured_fraction_theta_full 0.999
_diffrn_measured_fraction_theta_max 0.999
_diffrn_measurement_device_type 'SuperNova, Dual, Cu at zero, Atlas'
_diffrn_radiation_type CuK\a
_diffrn_radiation_wavelength 1.54184
_diffrn_reflns_av_R_equivalents 0.0354
_diffrn_reflns_av_unetI/netI 0.0280
_diffrn_reflns_Laue_measured_fraction_full 0.999
_diffrn_reflns_Laue_measured_fraction_max 0.999
_diffrn_reflns_limit_h_max 19
_diffrn_reflns_limit_h_min -19
_diffrn_reflns_limit_k_max 16
_diffrn_reflns_limit_k_min -16
_diffrn_reflns_limit_l_max 21
_diffrn_reflns_limit_l_min -21
_diffrn_reflns_number 24540
_diffrn_reflns_point_group_measured_fraction_full 0.999
_diffrn_reflns_point_group_measured_fraction_max 0.999
_diffrn_reflns_theta_full 67.684
_diffrn_reflns_theta_max 72.472
_diffrn_reflns_theta_min 3.496
_exptl_absorpt_coefficient_mu 3.367
_exptl_absorpt_correction_T_max 1.00000
_exptl_absorpt_correction_T_min 0.60562
_exptl_absorpt_correction_type multi-scan
_exptl_absorpt_process_details 'CrysPlisPro 1.171.38.616 (Rigaku Oxford Diffraction, 2015)'
_exptl_crystal_colour 'clear light colourless'
_exptl_crystal_colour_lustre clear
_exptl_crystal_colour_modifier light
_exptl_crystal_colour_primary colourless
_exptl_crystal_density_diffrn 1.587
_exptl_crystal_description prism
_exptl_crystal_F_000 1712
_exptl_crystal_preparation 'slow evaporation of acetonitrile'
_exptl_crystal_recrystallization_method 'Re-crystallisation from solvent: acetonitrile'
_exptl_crystal_size_max 0.25
_exptl_crystal_size_mid 0.20
_exptl_crystal_size_min 0.10
_refine_diff_density_max 0.359
_refine_diff_density_min -0.814
_refine_diff_density_rms 0.074
_refine_ls_extinction_method none
_refine_ls_goodness_of_fit_ref 1.033
_refine_ls_hydrogen_treatment constr
_refine_ls_matrix_type full
_refine_ls_number_parameters 491
_refine_ls_number_reflns 7008
_refine_ls_number_restraints 0
_refine_ls_restrained_S_all 1.033
_refine_ls_R_factor_all 0.0349
_refine_ls_R_factor_gt 0.0327
_refine_ls_shift/su_max 0.001
_refine_ls_shift/su_mean 0.000
_refine_ls_structure_factor_coef Fsqd
_refine_ls_weighting_details 'w=1/[\s^2^(Fo^2^)+(0.0486P)^2^+2.2667P] where P=(Fo^2^+2Fc^2^)/3'
_refine_ls_weighting_scheme calc
_refine_ls_wR_factor_gt 0.0875
_refine_ls_wR_factor_ref 0.0891
_reflns_Friedel_coverage 0.000
_reflns_number_gt 6525
_reflns_number_total 7008
_reflns_threshold_expression 'I > 2\s(I)'
_cod_data_source_file d0ob00206b2.cif
_cod_data_source_block 7060-11415
_cod_depositor_comments
;
The following automatic conversions were performed:

data item '_chemical_melting_point' value '482-483' was changed to
'482.5(5)' -- the average value was taken and precision was
estimated.

Automatic conversion script
Id: cif_fix_values 7556 2019-12-06 15:28:31Z antanas 

 Adding full bibliography for 7157371.cif.

2024-11-08
Z value and formula fixed to values more according to usual
chemical conventions.                 miguel
;
_cod_original_formula_sum 'C40 H30 Br2 N8 O4'
_cod_original_formula_weight 846.54
_cod_original_formula_moiety '2(C20 H15 Br N4 O2)'
_cod_original_formula_units_Z 4
_cod_database_code 7157371
_shelx_shelxl_version_number 2018/3
_shelx_space_group_comment
;
The symmetry employed for this shelxl refinement is uniquely defined
by the following loop, which should always be used as a source of
symmetry information in preference to the above space-group names.
They are only intended as comments.
;
_shelx_estimated_absorpt_t_max 0.729
_shelx_estimated_absorpt_t_min 0.487
_olex2_refinement_description
;
1. Fixed Uiso
 At 1.2 times of:
  All C(H) groups, All N(H) groups
 At 1.5 times of:
  All C(H,H,H) groups
2.a Aromatic/amide H refined with riding coordinates:
 N1A(H1A), N1(H1), C10A(H10A), C9A(H9A), C13A(H13A), C16A(H16A), C12A(H12A),
 C13(H13), C9(H9), C19(H19), C12(H12), C10(H10), C19A(H19A), C18A(H18A),
 C16(H16), C17A(H17A), C18(H18), C17(H17)
2.b Idealised Me refined as rotating group:
 C1(H1B,H1C,H1D), C1A(H1AA,H1AB,H1AC), C5(H5A,H5B,H5C), C5A(H5AA,H5AB,H5AC)
;
_olex2_submission_special_instructions 'No special instructions were received'

loop_
_space_group_symop_operation_xyz
'x, y, z'
'-x+1/2, y+1/2, -z+1/2'
'-x, -y, -z'
'x-1/2, -y-1/2, z-1/2'

loop_
_atom_site_label
_atom_site_type_symbol
_atom_site_fract_x
_atom_site_fract_y
_atom_site_fract_z
_atom_site_U_iso_or_equiv
_atom_site_adp_type
_atom_site_occupancy
_atom_site_site_symmetry_order
_atom_site_calc_flag
_atom_site_refinement_flags_posn
_atom_site_refinement_flags_adp
_atom_site_refinement_flags_occupancy
_atom_site_disorder_assembly
_atom_site_disorder_group
Br1A Br 0.95503(2) 0.86532(2) 0.49624(2) 0.03174(8) Uani 1 1 d . . . . .
Br1 Br 0.62047(2) 0.85038(2) 0.03891(2) 0.03539(8) Uani 1 1 d . . . . .
O2A O 0.60960(8) 0.68645(11) 0.52913(7) 0.0205(3) Uani 1 1 d . . . . .
O2 O 0.60241(8) 1.01658(11) 0.36313(8) 0.0245(3) Uani 1 1 d . . . . .
O1 O 0.19378(9) 1.06348(12) 0.21414(8) 0.0270(3) Uani 1 1 d . . . . .
O1A O 0.62954(9) 0.57692(13) 0.15437(8) 0.0298(3) Uani 1 1 d . . . . .
N1A N 0.49280(9) 0.58203(11) 0.34395(8) 0.0157(3) Uani 1 1 d . . . . .
H1A H 0.441706 0.566591 0.351968 0.019 Uiso 1 1 calc R . . . .
N1 N 0.39751(9) 1.10303(11) 0.39813(9) 0.0156(3) Uani 1 1 d . . . . .
H1 H 0.405979 1.129381 0.446460 0.019 Uiso 1 1 calc R . . . .
N2A N 0.47643(10) 0.62708(11) 0.51473(9) 0.0162(3) Uani 1 1 d . . . . .
N2 N 0.57741(9) 1.10040(12) 0.47273(9) 0.0160(3) Uani 1 1 d . . . . .
N3A N 0.40337(10) 0.59024(12) 0.46897(9) 0.0194(3) Uani 1 1 d . . . . .
N4 N 0.56655(10) 1.17419(13) 0.58533(9) 0.0205(3) Uani 1 1 d . . . . .
N3 N 0.52322(10) 1.13679(12) 0.52093(9) 0.0180(3) Uani 1 1 d . . . . .
N4A N 0.34408(10) 0.59093(13) 0.51143(10) 0.0226(3) Uani 1 1 d . . . . .
C11A C 0.85379(11) 0.79381(15) 0.45698(11) 0.0203(4) Uani 1 1 d . . . . .
C20 C 0.65134(12) 1.16408(14) 0.58143(11) 0.0191(4) Uani 1 1 d . . . . .
C3 C 0.33434(11) 1.05083(14) 0.27848(10) 0.0168(3) Uani 1 1 d . . . . .
C2A C 0.52111(11) 0.56917(14) 0.27460(10) 0.0169(4) Uani 1 1 d . . . . .
C7 C 0.45969(11) 1.05903(13) 0.36236(10) 0.0159(3) Uani 1 1 d . . . . .
C2 C 0.32254(11) 1.10017(14) 0.34929(10) 0.0162(3) Uani 1 1 d . . . . .
C6 C 0.42172(11) 1.02499(14) 0.28721(10) 0.0162(3) Uani 1 1 d . . . . .
C14A C 0.55145(11) 0.64809(13) 0.48325(11) 0.0160(4) Uani 1 1 d . . . . .
C8 C 0.46725(11) 0.97929(14) 0.22674(10) 0.0178(4) Uani 1 1 d . . . . .
C3A C 0.60539(11) 0.60176(14) 0.28547(10) 0.0168(3) Uani 1 1 d . . . . .
C10A C 0.84395(12) 0.69513(15) 0.48242(11) 0.0203(4) Uani 1 1 d . . . . .
H10A H 0.887389 0.663197 0.519022 0.024 Uiso 1 1 calc R . . . .
C6A C 0.62663(11) 0.63718(13) 0.36535(11) 0.0158(4) Uani 1 1 d . . . . .
C7A C 0.55597(11) 0.62325(14) 0.40113(10) 0.0157(3) Uani 1 1 d . . . . .
C9A C 0.76971(12) 0.64372(14) 0.45363(11) 0.0182(4) Uani 1 1 d . . . . .
H9A H 0.762374 0.575890 0.470389 0.022 Uiso 1 1 calc R . . . .
C8A C 0.70574(11) 0.69084(14) 0.40026(10) 0.0159(3) Uani 1 1 d . . . . .
C4 C 0.26384(12) 1.02673(15) 0.21356(11) 0.0196(4) Uani 1 1 d . . . . .
C14 C 0.54908(11) 1.05488(14) 0.39609(10) 0.0168(4) Uani 1 1 d . . . . .
C15A C 0.46151(12) 0.65216(13) 0.58985(11) 0.0175(4) Uani 1 1 d . . . . .
C13A C 0.71661(12) 0.79081(14) 0.37697(11) 0.0195(4) Uani 1 1 d . . . . .
H13A H 0.672790 0.823773 0.341497 0.023 Uiso 1 1 calc R . . . .
C1 C 0.24637(12) 1.14271(15) 0.37622(12) 0.0222(4) Uani 1 1 d . . . . .
H1B H 0.209047 1.087034 0.386157 0.033 Uiso 1 1 calc GR . . . .
H1C H 0.216448 1.187497 0.334675 0.033 Uiso 1 1 calc GR . . . .
H1D H 0.263490 1.181584 0.425556 0.033 Uiso 1 1 calc GR . . . .
C16A C 0.51169(13) 0.69061(15) 0.65935(11) 0.0222(4) Uani 1 1 d . . . . .
H16A H 0.569872 0.705386 0.661911 0.027 Uiso 1 1 calc R . . . .
C1A C 0.46682(12) 0.52629(16) 0.20233(11) 0.0220(4) Uani 1 1 d . . . . .
H1AA H 0.417534 0.493201 0.217884 0.033 Uiso 1 1 calc GR . . . .
H1AB H 0.499091 0.476302 0.177200 0.033 Uiso 1 1 calc GR . . . .
H1AC H 0.448143 0.581165 0.164384 0.033 Uiso 1 1 calc GR . . . .
C15 C 0.65972(12) 1.11668(14) 0.50984(11) 0.0183(4) Uani 1 1 d . . . . .
C12A C 0.79109(13) 0.84289(15) 0.40520(11) 0.0213(4) Uani 1 1 d . . . . .
H12A H 0.798599 0.910960 0.389104 0.026 Uiso 1 1 calc R . . . .
C20A C 0.37666(13) 0.62915(14) 0.58685(11) 0.0207(4) Uani 1 1 d . . . . .
C13 C 0.49419(13) 0.87830(15) 0.23118(11) 0.0223(4) Uani 1 1 d . . . . .
H13 H 0.482322 0.836218 0.273336 0.027 Uiso 1 1 calc R . . . .
C11 C 0.55659(12) 0.90129(16) 0.11461(11) 0.0231(4) Uani 1 1 d . . . . .
C9 C 0.48446(14) 1.03939(15) 0.16423(12) 0.0263(4) Uani 1 1 d . . . . .
H9 H 0.464819 1.107601 0.159716 0.032 Uiso 1 1 calc R . . . .
C19 C 0.72162(13) 1.19534(16) 0.63699(12) 0.0265(4) Uani 1 1 d . . . . .
H19 H 0.715871 1.228562 0.685424 0.032 Uiso 1 1 calc R . . . .
C4A C 0.65991(12) 0.58863(15) 0.22477(11) 0.0201(4) Uani 1 1 d . . . . .
C12 C 0.53822(13) 0.83861(16) 0.17454(12) 0.0245(4) Uani 1 1 d . . . . .
H12 H 0.555400 0.769423 0.177040 0.029 Uiso 1 1 calc R . . . .
C10 C 0.52984(14) 1.00144(16) 0.10834(12) 0.0285(5) Uani 1 1 d . . . . .
H10 H 0.542376 1.043466 0.066424 0.034 Uiso 1 1 calc R . . . .
C19A C 0.33694(14) 0.64461(16) 0.65310(13) 0.0272(4) Uani 1 1 d . . . . .
H19A H 0.279003 0.628942 0.651201 0.033 Uiso 1 1 calc R . . . .
C18A C 0.38531(15) 0.68334(17) 0.72080(12) 0.0292(5) Uani 1 1 d . . . . .
H18A H 0.360309 0.695389 0.766690 0.035 Uiso 1 1 calc R . . . .
C16 C 0.73884(12) 1.09757(16) 0.48938(12) 0.0251(4) Uani 1 1 d . . . . .
H16 H 0.744927 1.066132 0.440339 0.030 Uiso 1 1 calc R . . . .
C17A C 0.47113(14) 0.70552(16) 0.72355(12) 0.0276(4) Uani 1 1 d . . . . .
H17A H 0.502525 0.731901 0.771689 0.033 Uiso 1 1 calc R . . . .
C5 C 0.27742(13) 0.95631(18) 0.14740(12) 0.0296(5) Uani 1 1 d . . . . .
H5A H 0.222762 0.932198 0.119090 0.044 Uiso 1 1 calc GR . . . .
H5B H 0.311467 0.898123 0.169919 0.044 Uiso 1 1 calc GR . . . .
H5C H 0.306902 0.992635 0.110005 0.044 Uiso 1 1 calc GR . . . .
C18 C 0.79937(13) 1.17496(18) 0.61709(14) 0.0317(5) Uani 1 1 d . . . . .
H18 H 0.848841 1.193675 0.653177 0.038 Uiso 1 1 calc R . . . .
C5A C 0.75413(13) 0.58357(19) 0.25109(13) 0.0310(5) Uani 1 1 d . . . . .
H5AA H 0.780242 0.555449 0.207796 0.046 Uiso 1 1 calc GR . . . .
H5AB H 0.767253 0.539906 0.298335 0.046 Uiso 1 1 calc GR . . . .
H5AC H 0.776159 0.652071 0.264254 0.046 Uiso 1 1 calc GR . . . .
C17 C 0.80740(13) 1.12722(17) 0.54481(14) 0.0308(5) Uani 1 1 d . . . . .
H17 H 0.862379 1.114844 0.533673 0.037 Uiso 1 1 calc R . . . .

loop_
_atom_site_aniso_label
_atom_site_aniso_U_11
_atom_site_aniso_U_22
_atom_site_aniso_U_33
_atom_site_aniso_U_23
_atom_site_aniso_U_13
_atom_site_aniso_U_12
Br1A 0.01885(12) 0.04300(15) 0.03338(13) -0.00893(9) 0.00448(9) -0.01227(9)
Br1 0.02556(13) 0.05282(17) 0.03092(13) -0.01063(10) 0.01369(10) 0.00343(10)
O2A 0.0153(6) 0.0283(7) 0.0174(6) -0.0065(5) 0.0017(5) -0.0018(5)
O2 0.0167(6) 0.0346(8) 0.0229(7) -0.0064(6) 0.0055(5) 0.0022(6)
O1 0.0175(7) 0.0429(9) 0.0199(6) -0.0020(6) 0.0007(5) 0.0030(6)
O1A 0.0262(7) 0.0469(9) 0.0170(7) -0.0020(6) 0.0053(6) 0.0034(7)
N1A 0.0117(7) 0.0210(8) 0.0139(7) -0.0006(6) 0.0008(5) -0.0005(6)
N1 0.0141(7) 0.0193(7) 0.0134(7) -0.0022(6) 0.0029(6) -0.0008(6)
N2A 0.0152(8) 0.0190(7) 0.0144(7) -0.0003(6) 0.0022(6) -0.0015(6)
N2 0.0130(7) 0.0202(7) 0.0148(7) 0.0002(6) 0.0021(6) 0.0012(6)
N3A 0.0149(7) 0.0249(8) 0.0178(7) 0.0007(6) 0.0013(6) -0.0028(6)
N4 0.0206(8) 0.0239(8) 0.0155(7) 0.0004(6) -0.0009(6) 0.0015(6)
N3 0.0176(8) 0.0225(8) 0.0143(7) 0.0002(6) 0.0037(6) 0.0019(6)
N4A 0.0184(8) 0.0283(9) 0.0218(8) 0.0026(7) 0.0057(6) -0.0018(7)
C11A 0.0143(9) 0.0293(10) 0.0188(8) -0.0075(8) 0.0067(7) -0.0064(7)
C20 0.0187(9) 0.0194(9) 0.0180(8) 0.0026(7) -0.0005(7) -0.0002(7)
C3 0.0174(9) 0.0183(9) 0.0147(8) 0.0002(7) 0.0025(7) 0.0005(7)
C2A 0.0161(9) 0.0203(9) 0.0140(8) 0.0010(7) 0.0018(7) 0.0015(7)
C7 0.0147(8) 0.0175(8) 0.0157(8) -0.0002(7) 0.0034(7) 0.0004(7)
C2 0.0146(8) 0.0184(8) 0.0157(8) 0.0014(7) 0.0025(7) -0.0016(7)
C6 0.0168(9) 0.0167(8) 0.0153(8) 0.0012(7) 0.0031(7) 0.0005(7)
C14A 0.0135(9) 0.0175(8) 0.0170(8) 0.0003(7) 0.0029(7) 0.0015(6)
C8 0.0156(8) 0.0230(9) 0.0142(8) -0.0029(7) 0.0009(7) -0.0005(7)
C3A 0.0153(8) 0.0196(9) 0.0152(8) 0.0006(7) 0.0017(7) 0.0007(7)
C10A 0.0149(9) 0.0287(10) 0.0173(8) -0.0024(7) 0.0024(7) 0.0027(7)
C6A 0.0137(9) 0.0178(8) 0.0153(8) 0.0010(7) 0.0012(7) 0.0018(6)
C7A 0.0141(8) 0.0187(8) 0.0139(8) -0.0002(7) 0.0009(7) -0.0004(7)
C9A 0.0157(9) 0.0212(9) 0.0178(8) 0.0001(7) 0.0029(7) 0.0013(7)
C8A 0.0123(8) 0.0207(9) 0.0150(8) -0.0022(7) 0.0035(6) -0.0014(7)
C4 0.0185(9) 0.0242(9) 0.0155(8) 0.0026(7) 0.0013(7) -0.0010(7)
C14 0.0172(9) 0.0189(9) 0.0143(8) 0.0003(7) 0.0027(7) 0.0005(7)
C15A 0.0215(9) 0.0159(8) 0.0159(8) 0.0008(7) 0.0054(7) 0.0009(7)
C13A 0.0187(9) 0.0218(9) 0.0174(8) 0.0008(7) 0.0011(7) -0.0002(7)
C1 0.0161(9) 0.0307(10) 0.0203(9) -0.0042(8) 0.0041(7) 0.0008(7)
C16A 0.0264(10) 0.0221(9) 0.0180(9) -0.0012(7) 0.0034(8) -0.0037(8)
C1A 0.0176(9) 0.0327(10) 0.0146(8) -0.0036(8) -0.0005(7) -0.0009(8)
C15 0.0157(9) 0.0197(9) 0.0183(8) 0.0035(7) -0.0002(7) -0.0013(7)
C12A 0.0232(10) 0.0222(9) 0.0197(9) -0.0014(7) 0.0069(8) -0.0041(7)
C20A 0.0219(10) 0.0207(9) 0.0202(9) 0.0032(7) 0.0053(7) 0.0008(7)
C13 0.0230(10) 0.0270(10) 0.0167(9) 0.0015(7) 0.0029(7) 0.0056(8)
C11 0.0154(9) 0.0351(11) 0.0197(9) -0.0082(8) 0.0055(7) -0.0004(8)
C9 0.0382(12) 0.0194(9) 0.0238(10) -0.0029(8) 0.0121(9) -0.0019(8)
C19 0.0259(10) 0.0264(10) 0.0239(10) 0.0008(8) -0.0050(8) -0.0030(8)
C4A 0.0187(9) 0.0235(9) 0.0187(9) -0.0002(7) 0.0047(7) -0.0006(7)
C12 0.0230(10) 0.0287(10) 0.0211(9) -0.0013(8) 0.0015(8) 0.0085(8)
C10 0.0367(12) 0.0276(10) 0.0248(10) -0.0045(8) 0.0155(9) -0.0082(9)
C19A 0.0258(11) 0.0323(11) 0.0264(10) 0.0043(8) 0.0122(9) 0.0035(8)
C18A 0.0393(12) 0.0299(11) 0.0218(9) 0.0003(8) 0.0148(9) 0.0043(9)
C16 0.0170(9) 0.0321(11) 0.0265(10) 0.0017(8) 0.0046(8) -0.0008(8)
C17A 0.0402(12) 0.0247(10) 0.0186(9) -0.0036(8) 0.0068(8) -0.0022(9)
C5 0.0241(10) 0.0380(12) 0.0240(10) -0.0101(9) -0.0034(8) 0.0016(9)
C18 0.0207(10) 0.0351(12) 0.0352(11) 0.0011(10) -0.0069(9) -0.0075(9)
C5A 0.0178(10) 0.0485(13) 0.0284(10) -0.0089(10) 0.0091(8) -0.0030(9)
C17 0.0152(10) 0.0370(12) 0.0397(12) 0.0048(10) 0.0032(9) -0.0025(8)

loop_
_atom_type_symbol
_atom_type_description
_atom_type_scat_dispersion_real
_atom_type_scat_dispersion_imag
_atom_type_scat_source
C C 0.0181 0.0091 'International Tables Vol C Tables 4.2.6.8 and 6.1.1.4'
H H 0.0000 0.0000 'International Tables Vol C Tables 4.2.6.8 and 6.1.1.4'
Br Br -0.6763 1.2805 'International Tables Vol C Tables 4.2.6.8 and 6.1.1.4'
N N 0.0311 0.0180 'International Tables Vol C Tables 4.2.6.8 and 6.1.1.4'
O O 0.0492 0.0322 'International Tables Vol C Tables 4.2.6.8 and 6.1.1.4'

loop_
_geom_angle_atom_site_label_1
_geom_angle_atom_site_label_2
_geom_angle_atom_site_label_3
_geom_angle
_geom_angle_site_symmetry_1
_geom_angle_site_symmetry_3
_geom_angle_publ_flag
C2A N1A C7A 110.12(15) . . ?
C2 N1 C7 110.98(15) . . ?
N3A N2A C14A 123.34(15) . . ?
C15A N2A N3A 109.77(15) . . ?
C15A N2A C14A 126.36(16) . . ?
N3 N2 C14 123.26(15) . . ?
N3 N2 C15 109.22(14) . . ?
C15 N2 C14 127.51(15) . . ?
N4A N3A N2A 108.82(15) . . ?
N3 N4 C20 108.46(15) . . ?
N4 N3 N2 109.32(15) . . ?
N3A N4A C20A 108.60(16) . . ?
C10A C11A Br1A 119.42(15) . . ?
C12A C11A Br1A 118.77(15) . . ?
C12A C11A C10A 121.79(17) . . ?
N4 C20 C15 109.20(16) . . ?
N4 C20 C19 128.80(18) . . ?
C15 C20 C19 122.00(18) . . ?
C2 C3 C6 107.19(15) . . ?
C2 C3 C4 122.60(16) . . ?
C6 C3 C4 130.04(16) . . ?
N1A C2A C3A 108.14(15) . . ?
N1A C2A C1A 122.04(16) . . ?
C3A C2A C1A 129.83(16) . . ?
N1 C7 C6 107.50(15) . . ?
N1 C7 C14 125.70(16) . . ?
C6 C7 C14 126.72(16) . . ?
N1 C2 C3 107.59(15) . . ?
N1 C2 C1 119.98(16) . . ?
C3 C2 C1 132.41(17) . . ?
C3 C6 C8 128.10(16) . . ?
C7 C6 C3 106.73(15) . . ?
C7 C6 C8 124.96(16) . . ?
O2A C14A N2A 116.48(16) . . ?
O2A C14A C7A 123.34(17) . . ?
N2A C14A C7A 120.18(16) . . ?
C13 C8 C6 122.19(17) . . ?
C9 C8 C6 118.97(17) . . ?
C9 C8 C13 118.83(17) . . ?
C2A C3A C6A 107.13(16) . . ?
C2A C3A C4A 123.35(16) . . ?
C6A C3A C4A 129.22(17) . . ?
C11A C10A C9A 118.98(17) . . ?
C3A C6A C8A 125.87(16) . . ?
C7A C6A C3A 107.08(16) . . ?
C7A C6A C8A 126.64(16) . . ?
N1A C7A C14A 127.60(16) . . ?
N1A C7A C6A 107.52(15) . . ?
C6A C7A C14A 124.89(16) . . ?
C10A C9A C8A 120.49(18) . . ?
C9A C8A C6A 122.28(17) . . ?
C13A C8A C6A 118.39(16) . . ?
C13A C8A C9A 119.31(17) . . ?
O1 C4 C3 119.92(17) . . ?
O1 C4 C5 120.05(17) . . ?
C3 C4 C5 120.02(16) . . ?
O2 C14 N2 116.93(16) . . ?
O2 C14 C7 124.35(16) . . ?
N2 C14 C7 118.71(15) . . ?
N2A C15A C16A 134.24(18) . . ?
N2A C15A C20A 103.88(16) . . ?
C20A C15A C16A 121.87(17) . . ?
C12A C13A C8A 120.62(17) . . ?
C17A C16A C15A 115.74(19) . . ?
N2 C15 C20 103.80(16) . . ?
N2 C15 C16 134.47(18) . . ?
C20 C15 C16 121.72(18) . . ?
C11A C12A C13A 118.78(18) . . ?
N4A C20A C19A 129.78(19) . . ?
C15A C20A N4A 108.93(16) . . ?
C15A C20A C19A 121.29(19) . . ?
C12 C13 C8 120.69(18) . . ?
C12 C11 Br1 119.83(16) . . ?
C12 C11 C10 121.46(18) . . ?
C10 C11 Br1 118.70(15) . . ?
C10 C9 C8 121.07(19) . . ?
C18 C19 C20 116.0(2) . . ?
O1A C4A C3A 120.88(17) . . ?
O1A C4A C5A 119.87(17) . . ?
C3A C4A C5A 119.15(16) . . ?
C11 C12 C13 119.00(19) . . ?
C11 C10 C9 118.90(19) . . ?
C18A C19A C20A 117.1(2) . . ?
C19A C18A C17A 121.24(19) . . ?
C17 C16 C15 115.8(2) . . ?
C16A C17A C18A 122.74(19) . . ?
C19 C18 C17 121.69(19) . . ?
C16 C17 C18 122.7(2) . . ?

loop_
_geom_bond_atom_site_label_1
_geom_bond_atom_site_label_2
_geom_bond_distance
_geom_bond_site_symmetry_2
_geom_bond_publ_flag
Br1A C11A 1.9002(18) . ?
Br1 C11 1.9008(18) . ?
O2A C14A 1.220(2) . ?
O2 C14 1.212(2) . ?
O1 C4 1.228(2) . ?
O1A C4A 1.221(2) . ?
N1A C2A 1.345(2) . ?
N1A C7A 1.390(2) . ?
N1 C7 1.383(2) . ?
N1 C2 1.342(2) . ?
N2A N3A 1.381(2) . ?
N2A C14A 1.429(2) . ?
N2A C15A 1.378(2) . ?
N2 N3 1.380(2) . ?
N2 C14 1.434(2) . ?
N2 C15 1.383(2) . ?
N3A N4A 1.291(2) . ?
N4 N3 1.290(2) . ?
N4 C20 1.384(2) . ?
N4A C20A 1.392(3) . ?
C11A C10A 1.386(3) . ?
C11A C12A 1.380(3) . ?
C20 C15 1.393(3) . ?
C20 C19 1.405(3) . ?
C3 C2 1.408(2) . ?
C3 C6 1.430(2) . ?
C3 C4 1.475(2) . ?
C2A C3A 1.404(2) . ?
C2A C1A 1.490(2) . ?
C7 C6 1.391(2) . ?
C7 C14 1.455(2) . ?
C2 C1 1.489(2) . ?
C6 C8 1.487(2) . ?
C14A C7A 1.447(2) . ?
C8 C13 1.395(3) . ?
C8 C9 1.389(3) . ?
C3A C6A 1.420(2) . ?
C3A C4A 1.474(2) . ?
C10A C9A 1.387(3) . ?
C6A C7A 1.390(3) . ?
C6A C8A 1.487(2) . ?
C9A C8A 1.395(3) . ?
C8A C13A 1.393(3) . ?
C4 C5 1.501(3) . ?
C15A C16A 1.405(3) . ?
C15A C20A 1.391(3) . ?
C13A C12A 1.392(3) . ?
C16A C17A 1.378(3) . ?
C15 C16 1.399(3) . ?
C20A C19A 1.401(3) . ?
C13 C12 1.391(3) . ?
C11 C12 1.381(3) . ?
C11 C10 1.384(3) . ?
C9 C10 1.386(3) . ?
C19 C18 1.377(3) . ?
C4A C5A 1.507(3) . ?
C19A C18A 1.371(3) . ?
C18A C17A 1.404(3) . ?
C16 C17 1.378(3) . ?
C18 C17 1.405(3) . ?
